data_2237038
loop_
_publ_author_name
'Castro-Montes, Paola'
'Guerrero-Alvarez, Jorge A.'
'Hopfl, Herbert'
'Campos-Gaxiola, Jose J.'
'Cruz-Enriquez, Adriana'

_publ_section_title
;
 4-[(<i>E</i>)-2-(Pyridin-2-yl)ethenyl]pyridine--terephthalic acid (2/1)
;
_journal_coeditor_code SU2525
_journal_issue 12
_journal_name_full 'Acta Crystallographica Section E'
_journal_page_first o3383
_journal_page_last o3384
_journal_paper_doi 10.1107/S1600536812046284
_journal_volume 68
_journal_year 2012
_chemical_formula_iupac '2 (C12 H10 N2), C8 H6 O4'
_chemical_formula_moiety '2 (C12 H10 N2), C8 H6 O4'
_chemical_formula_sum 'C32 H26 N4 O4'
_chemical_formula_weight 530.56
_chemical_name_systematic
;
4-[(<i>E</i>)-2-(Pyridin-2-yl)ethenyl]pyridine--terephthalic acid (2/1)
;
_space_group_IT_number 14
_symmetry_cell_setting monoclinic
_symmetry_space_group_name_Hall '-P 2yn'
_symmetry_space_group_name_H-M 'P 1 21/n 1'
_atom_sites_solution_hydrogens geom
_atom_sites_solution_primary direct
_atom_sites_solution_secondary difmap
_audit_creation_method SHELXL-97
_cell_angle_alpha 90.00
_cell_angle_beta 111.440(2)
_cell_angle_gamma 90.00
_cell_formula_units_Z 2
_cell_length_a 6.3821(8)
_cell_length_b 32.301(4)
_cell_length_c 6.8721(8)
_cell_measurement_reflns_used 4971
_cell_measurement_temperature 293(2)
_cell_measurement_theta_max 27.10
_cell_measurement_theta_min 2.52
_cell_volume 1318.6(3)
_computing_cell_refinement 'SAINT-Plus (Bruker 2001)'
_computing_data_collection 'SMART (Bruker, 2000)'
_computing_data_reduction 'SAINT-Plus (Bruker 2001)'
_computing_molecular_graphics 'ORTEP-3 (Farrugia, 2012) and <i>Mercury</i> (Macrae <i>et al.</i> 2008)'
_computing_publication_material 'publCIF (Westrip, 2010)'
_computing_structure_refinement 'SHELXL97 (Sheldrick, 2008)'
_computing_structure_solution 'SHELXS97 (Sheldrick, 2008)'
_diffrn_ambient_temperature 293(2)
_diffrn_measured_fraction_theta_full 1.000
_diffrn_measured_fraction_theta_max 1.000
_diffrn_measurement_device_type 'Bruker SMART CCD area-detector'
_diffrn_measurement_method 'phi and omega scans'
_diffrn_radiation_monochromator graphite
_diffrn_radiation_source 'fine-focus sealed tube'
_diffrn_radiation_type MoK\a
_diffrn_radiation_wavelength 0.71073
_diffrn_reflns_av_R_equivalents 0.0326
_diffrn_reflns_av_sigmaI/netI 0.0190
_diffrn_reflns_limit_h_max 7
_diffrn_reflns_limit_h_min -7
_diffrn_reflns_limit_k_max 38
_diffrn_reflns_limit_k_min -38
_diffrn_reflns_limit_l_max 8
_diffrn_reflns_limit_l_min -8
_diffrn_reflns_number 12715
_diffrn_reflns_theta_full 25.00
_diffrn_reflns_theta_max 25.00
_diffrn_reflns_theta_min 2.52
_exptl_absorpt_coefficient_mu 0.090
_exptl_absorpt_correction_T_max 0.97
_exptl_absorpt_correction_T_min 0.96
_exptl_absorpt_correction_type multi-scan
_exptl_absorpt_process_details '(SADABS; Sheldrick, 1996)'
_exptl_crystal_colour colourless
_exptl_crystal_density_diffrn 1.336
_exptl_crystal_density_method 'not measured'
_exptl_crystal_description block
_exptl_crystal_F_000 556
_exptl_crystal_size_max 0.48
_exptl_crystal_size_mid 0.41
_exptl_crystal_size_min 0.34
_refine_diff_density_max 0.139
_refine_diff_density_min -0.198
_refine_ls_extinction_method none
_refine_ls_goodness_of_fit_ref 1.168
_refine_ls_hydrogen_treatment mixed
_refine_ls_matrix_type full
_refine_ls_number_parameters 184
_refine_ls_number_reflns 2328
_refine_ls_number_restraints 1
_refine_ls_restrained_S_all 1.168
_refine_ls_R_factor_all 0.0601
_refine_ls_R_factor_gt 0.0546
_refine_ls_shift/su_max 0.000
_refine_ls_shift/su_mean 0.000
_refine_ls_structure_factor_coef Fsqd
_refine_ls_weighting_details 'calc w=1/[\s^2^(Fo^2^)+(0.0769P)^2^+0.2452P] where P=(Fo^2^+2Fc^2^)/3'
_refine_ls_weighting_scheme calc
_refine_ls_wR_factor_gt 0.1444
_refine_ls_wR_factor_ref 0.1490
_reflns_number_gt 2119
_reflns_number_total 2328
_reflns_threshold_expression I>2sigma(I)
_cod_data_source_file su2525.cif
_cod_data_source_block I
_cod_original_sg_symbol_H-M 'P 21/n'
_cod_database_code 2237038
_cod_database_fobs_code 2237038

loop_
_symmetry_equiv_pos_as_xyz
'x, y, z'
'-x+1/2, y+1/2, -z+1/2'
'-x, -y, -z'
'x-1/2, -y-1/2, z-1/2'

loop_
_atom_site_type_symbol
_atom_site_label
_atom_site_fract_x
_atom_site_fract_y
_atom_site_fract_z
_atom_site_U_iso_or_equiv
_atom_site_adp_type
_atom_site_calc_flag
_atom_site_refinement_flags
_atom_site_occupancy
_atom_site_symmetry_multiplicity
O O1 0.7604(3) 0.03567(5) 0.8732(2) 0.0626(4) Uani d D 1 1
H H1' 0.752(4) 0.0508(7) 0.969(3) 0.094 Uiso d D 1 1
O O2 1.0571(2) 0.07552(4) 0.9137(2) 0.0646(4) Uani d . 1 1
C C1 0.9678(3) 0.02216(5) 0.6602(3) 0.0419(4) Uani d . 1 1
C C2 0.8138(3) -0.00755(6) 0.5490(3) 0.0497(5) Uani d . 1 1
H H2 0.6876 -0.0128 0.5824 0.060 Uiso calc R 1 1
C C3 1.1549(3) 0.02934(6) 0.6094(3) 0.0502(5) Uani d . 1 1
H H3 1.2603 0.0491 0.6830 0.060 Uiso calc R 1 1
C C4 0.9339(3) 0.04711(6) 0.8289(3) 0.0478(5) Uani d . 1 1
N N1 0.7178(3) 0.08162(5) 0.1678(2) 0.0525(4) Uani d . 1 1
N N2 0.6102(3) 0.20912(5) 0.9682(3) 0.0577(5) Uani d . 1 1
C C5 0.5534(3) 0.07399(6) 0.2373(3) 0.0525(5) Uani d . 1 1
H H5 0.4559 0.0521 0.1784 0.063 Uiso calc R 1 1
C C6 0.5203(3) 0.09677(6) 0.3915(3) 0.0515(5) Uani d . 1 1
H H6 0.4020 0.0903 0.4346 0.062 Uiso calc R 1 1
C C7 0.6625(3) 0.12946(6) 0.4837(3) 0.0471(5) Uani d . 1 1
C C8 0.8332(3) 0.13732(7) 0.4096(3) 0.0567(5) Uani d . 1 1
H H8 0.9330 0.1590 0.4651 0.068 Uiso calc R 1 1
C C9 0.8553(4) 0.11300(7) 0.2539(3) 0.0580(5) Uani d . 1 1
H H9 0.9714 0.1188 0.2067 0.070 Uiso calc R 1 1
C C10 0.6360(3) 0.15554(6) 0.6476(3) 0.0519(5) Uani d . 1 1
H H10 0.7328 0.1781 0.6911 0.062 Uiso calc R 1 1
C C11 0.4900(3) 0.15052(6) 0.7397(3) 0.0509(5) Uani d . 1 1
H H11 0.3948 0.1277 0.6996 0.061 Uiso calc R 1 1
C C12 0.4641(3) 0.17767(5) 0.8998(3) 0.0472(5) Uani d . 1 1
C C13 0.2917(3) 0.17128(6) 0.9726(3) 0.0545(5) Uani d . 1 1
H H13 0.1941 0.1490 0.9238 0.065 Uiso calc R 1 1
C C14 0.2652(4) 0.19789(7) 1.1171(3) 0.0628(6) Uani d . 1 1
H H14 0.1481 0.1942 1.1654 0.075 Uiso calc R 1 1
C C15 0.4136(4) 0.22994(7) 1.1891(3) 0.0656(6) Uani d . 1 1
H H15 0.4008 0.2484 1.2880 0.079 Uiso calc R 1 1
C C16 0.5813(4) 0.23397(7) 1.1110(4) 0.0682(6) Uani d . 1 1
H H16 0.6827 0.2557 1.1613 0.082 Uiso calc R 1 1

loop_
_atom_site_aniso_label
_atom_site_aniso_U_11
_atom_site_aniso_U_22
_atom_site_aniso_U_33
_atom_site_aniso_U_12
_atom_site_aniso_U_13
_atom_site_aniso_U_23
O1 0.0692(9) 0.0688(10) 0.0642(9) -0.0138(7) 0.0414(8) -0.0204(7)
O2 0.0679(9) 0.0625(9) 0.0677(9) -0.0156(7) 0.0300(8) -0.0246(7)
C1 0.0449(10) 0.0379(9) 0.0434(10) 0.0019(7) 0.0166(8) 0.0039(7)
C2 0.0455(10) 0.0521(11) 0.0588(11) -0.0072(8) 0.0276(9) -0.0060(9)
C3 0.0508(11) 0.0474(10) 0.0553(11) -0.0111(8) 0.0228(9) -0.0094(8)
C4 0.0498(10) 0.0485(11) 0.0452(10) 0.0027(8) 0.0174(8) 0.0011(8)
N1 0.0618(10) 0.0534(9) 0.0457(9) 0.0075(8) 0.0237(8) 0.0007(7)
N2 0.0646(11) 0.0492(9) 0.0602(10) -0.0050(8) 0.0238(8) -0.0120(8)
C5 0.0594(12) 0.0499(11) 0.0494(11) -0.0002(9) 0.0215(9) -0.0047(8)
C6 0.0560(11) 0.0508(11) 0.0521(11) -0.0006(9) 0.0250(9) -0.0039(8)
C7 0.0525(11) 0.0440(10) 0.0443(10) 0.0072(8) 0.0170(8) 0.0036(8)
C8 0.0592(12) 0.0568(12) 0.0559(11) -0.0050(9) 0.0232(10) -0.0035(9)
C9 0.0620(12) 0.0632(13) 0.0576(12) 0.0011(10) 0.0323(10) 0.0025(10)
C10 0.0596(11) 0.0439(10) 0.0522(11) -0.0025(8) 0.0205(9) -0.0047(8)
C11 0.0594(11) 0.0433(10) 0.0499(11) -0.0015(9) 0.0199(9) -0.0059(8)
C12 0.0555(11) 0.0399(10) 0.0439(10) 0.0051(8) 0.0154(8) 0.0020(7)
C13 0.0643(12) 0.0461(11) 0.0548(11) 0.0005(9) 0.0239(10) 0.0014(8)
C14 0.0770(14) 0.0600(13) 0.0610(12) 0.0113(11) 0.0367(11) 0.0038(10)
C15 0.0885(16) 0.0541(12) 0.0562(12) 0.0142(11) 0.0288(11) -0.0072(10)
C16 0.0810(15) 0.0527(12) 0.0669(13) -0.0062(11) 0.0224(12) -0.0188(10)

loop_
_atom_type_symbol
_atom_type_description
_atom_type_scat_dispersion_real
_atom_type_scat_dispersion_imag
_atom_type_scat_source
C C 0.0033 0.0016 'International Tables Vol C Tables 4.2.6.8 and 6.1.1.4'
H H 0.0000 0.0000 'International Tables Vol C Tables 4.2.6.8 and 6.1.1.4'
N N 0.0061 0.0033 'International Tables Vol C Tables 4.2.6.8 and 6.1.1.4'
O O 0.0106 0.0060 'International Tables Vol C Tables 4.2.6.8 and 6.1.1.4'

loop_
_geom_angle_atom_site_label_1
_geom_angle_atom_site_label_2
_geom_angle_atom_site_label_3
_geom_angle_site_symmetry_1
_geom_angle
C4 O1 H1' . 108.9(19)
C3 C1 C2 . 118.76(17)
C3 C1 C4 . 119.37(16)
C2 C1 C4 . 121.86(16)
C3 C2 C1 3_756 120.91(17)
C3 C2 H2 3_756 119.5
C1 C2 H2 . 119.5
C2 C3 C1 3_756 120.33(17)
C2 C3 H3 3_756 119.8
C1 C3 H3 . 119.8
O2 C4 O1 . 124.02(17)
O2 C4 C1 . 122.08(17)
O1 C4 C1 . 113.89(16)
C5 N1 C9 . 117.55(16)
C16 N2 C12 . 116.65(18)
N1 C5 C6 . 123.07(18)
N1 C5 H5 . 118.5
C6 C5 H5 . 118.5
C5 C6 C7 . 120.20(18)
C5 C6 H6 . 119.9
C7 C6 H6 . 119.9
C8 C7 C6 . 116.35(17)
C8 C7 C10 . 120.33(18)
C6 C7 C10 . 123.31(17)
C9 C8 C7 . 119.96(19)
C9 C8 H8 . 120.0
C7 C8 H8 . 120.0
N1 C9 C8 . 122.86(19)
N1 C9 H9 . 118.6
C8 C9 H9 . 118.6
C11 C10 C7 . 126.94(18)
C11 C10 H10 . 116.5
C7 C10 H10 . 116.5
C10 C11 C12 . 125.68(18)
C10 C11 H11 . 117.2
C12 C11 H11 . 117.2
N2 C12 C13 . 122.00(17)
N2 C12 C11 . 117.51(17)
C13 C12 C11 . 120.47(17)
C14 C13 C12 . 119.7(2)
C14 C13 H13 . 120.2
C12 C13 H13 . 120.2
C15 C14 C13 . 119.0(2)
C15 C14 H14 . 120.5
C13 C14 H14 . 120.5
C14 C15 C16 . 117.86(19)
C14 C15 H15 . 121.1
C16 C15 H15 . 121.1
N2 C16 C15 . 124.8(2)
N2 C16 H16 . 117.6
C15 C16 H16 . 117.6

loop_
_geom_bond_atom_site_label_1
_geom_bond_atom_site_label_2
_geom_bond_site_symmetry_2
_geom_bond_distance
O1 C4 . 1.305(2)
O1 H1' . 0.8401(10)
O2 C4 . 1.210(2)
C1 C3 . 1.381(2)
C1 C2 . 1.386(3)
C1 C4 . 1.491(3)
C2 C3 3_756 1.371(3)
C2 H2 . 0.9300
C3 C2 3_756 1.371(3)
C3 H3 . 0.9300
N1 C5 . 1.325(2)
N1 C9 . 1.330(3)
N2 C16 . 1.332(3)
N2 C12 . 1.342(2)
C5 C6 . 1.369(3)
C5 H5 . 0.9300
C6 C7 . 1.386(3)
C6 H6 . 0.9300
C7 C8 . 1.384(3)
C7 C10 . 1.465(3)
C8 C9 . 1.376(3)
C8 H8 . 0.9300
C9 H9 . 0.9300
C10 C11 . 1.314(3)
C10 H10 . 0.9300
C11 C12 . 1.463(3)
C11 H11 . 0.9300
C12 C13 . 1.380(3)
C13 C14 . 1.369(3)
C13 H13 . 0.9300
C14 C15 . 1.368(3)
C14 H14 . 0.9300
C15 C16 . 1.368(3)
C15 H15 . 0.9300
C16 H16 . 0.9300

loop_
_geom_hbond_atom_site_label_D
_geom_hbond_atom_site_label_H
_geom_hbond_atom_site_label_A
_geom_hbond_site_symmetry_A
_geom_hbond_distance_DH
_geom_hbond_distance_HA
_geom_hbond_distance_DA
_geom_hbond_angle_DHA
_geom_hbond_publ_flag
O1 H1' N1 1_556 0.84 1.77 2.604(2) 177 yes
C9 H9 O2 1_554 0.93 2.67 3.285(3) 125 yes
C13 H13 O2 1_455 0.93 2.52 3.396(2) 157 yes
C5 H5 O2 1_454 0.93 2.64 3.135(2) 114 yes
C16 H16 Cg 4_666 0.93 2.86 3.627(3) 141 yes

loop_
_geom_torsion_atom_site_label_1
_geom_torsion_atom_site_label_2
_geom_torsion_atom_site_label_3
_geom_torsion_atom_site_label_4
_geom_torsion_site_symmetry_4
_geom_torsion
C3 C1 C2 C3 3_756 -0.4(3)
C4 C1 C2 C3 3_756 178.17(17)
C2 C1 C3 C2 3_756 0.4(3)
C4 C1 C3 C2 3_756 -178.21(17)
C3 C1 C4 O2 . 5.2(3)
C2 C1 C4 O2 . -173.37(18)
C3 C1 C4 O1 . -175.43(17)
C2 C1 C4 O1 . 6.0(3)
C9 N1 C5 C6 . 0.0(3)
N1 C5 C6 C7 . -0.3(3)
C5 C6 C7 C8 . 0.5(3)
C5 C6 C7 C10 . 179.21(18)
C6 C7 C8 C9 . -0.5(3)
C10 C7 C8 C9 . -179.21(18)
C5 N1 C9 C8 . 0.1(3)
C7 C8 C9 N1 . 0.2(3)
C8 C7 C10 C11 . -176.30(19)
C6 C7 C10 C11 . 5.1(3)
C7 C10 C11 C12 . -178.50(17)
C16 N2 C12 C13 . 0.2(3)
C16 N2 C12 C11 . 178.75(18)
C10 C11 C12 N2 . -4.2(3)
C10 C11 C12 C13 . 174.40(19)
N2 C12 C13 C14 . 0.8(3)
C11 C12 C13 C14 . -177.69(18)
C12 C13 C14 C15 . -1.2(3)
C13 C14 C15 C16 . 0.5(3)
C12 N2 C16 C15 . -0.9(3)
C14 C15 C16 N2 . 0.6(4)
